data_4314680
loop_
_publ_author_name
'Katarzyna Grubel'
'Amy L. Fuller'
'Bonnie M. Chambers'
'Atta M. Arif'
'Lisa M. Berreau'

_publ_section_title
;
 O2-Dependent Aliphatic Carbon-Carbon Bond Cleavage Reactivity in a Ni(II)
 Enolate Complex Having a Hydrogen Bond Donor Microenvironment; Comparison
 with a Hydrophobic Analogue
;
_journal_name_full 'Inorganic Chemistry'
_journal_page_first 1071
_journal_page_last 1081
_journal_paper_doi 10.1021/ic901981y
_journal_volume 49
_journal_year 2010
_chemical_formula_moiety 'C56 H80 Cl2 N12 Ni2,2(Cl O4),2(C H2 Cl2)'
_chemical_formula_sum 'C58 H84 Cl8 N12 Ni2 O8'
_chemical_formula_weight 1478.39
_chemical_name_systematic
; 
 ? 
;
_space_group_IT_number 14
_symmetry_cell_setting monoclinic
_symmetry_space_group_name_Hall '-P 2yn'
_symmetry_space_group_name_H-M 'P 1 21/n 1'
_atom_sites_solution_hydrogens geom
_atom_sites_solution_primary direct
_atom_sites_solution_secondary difmap
_audit_creation_method SHELXL-97
_cell_angle_alpha 90.00
_cell_angle_beta 96.6495(10)
_cell_angle_gamma 90.00
_cell_formula_units_Z 2
_cell_length_a 10.9123(2)
_cell_length_b 18.9857(3)
_cell_length_c 16.9677(3)
_cell_measurement_reflns_used 76832
_cell_measurement_temperature 150(1)
_cell_measurement_theta_max 27.485
_cell_measurement_theta_min 1.018
_cell_volume 3491.68(10)
_computing_cell_refinement DENZO-SMN
_computing_data_collection 'Nonius COLLECT'
_computing_data_reduction DENZO-SMN
_computing_molecular_graphics 'WinGX, Ortep3'
_computing_structure_refinement 'SHELXL-97 (Sheldrick, 1997)'
_computing_structure_solution SIR97
_diffrn_ambient_temperature 150(1)
_diffrn_measured_fraction_theta_full 0.998
_diffrn_measured_fraction_theta_max 0.998
_diffrn_measurement_device_type 'Nonius KappaCCD Diffractometer'
_diffrn_measurement_method 'Phi and Omega scan'
_diffrn_radiation_monochromator graphite
_diffrn_radiation_source 'fine-focus sealed tube'
_diffrn_radiation_type MoK\a
_diffrn_radiation_wavelength 0.71073
_diffrn_reflns_av_R_equivalents 0.0200
_diffrn_reflns_av_sigmaI/netI 0.0304
_diffrn_reflns_limit_h_max 14
_diffrn_reflns_limit_h_min -14
_diffrn_reflns_limit_k_max 23
_diffrn_reflns_limit_k_min -24
_diffrn_reflns_limit_l_max 22
_diffrn_reflns_limit_l_min -22
_diffrn_reflns_number 15105
_diffrn_reflns_theta_full 27.48
_diffrn_reflns_theta_max 27.48
_diffrn_reflns_theta_min 2.15
_exptl_absorpt_coefficient_mu 0.904
_exptl_absorpt_correction_T_max 0.8056
_exptl_absorpt_correction_T_min 0.7252
_exptl_absorpt_correction_type multi-scan
_exptl_absorpt_process_details 'DENZO-SMN (Otwinowski & Minor, 1997)'
_exptl_crystal_colour green
_exptl_crystal_density_diffrn 1.406
_exptl_crystal_density_method 'not measured'
_exptl_crystal_description prism
_exptl_crystal_F_000 1544
_exptl_crystal_size_max 0.38
_exptl_crystal_size_mid 0.30
_exptl_crystal_size_min 0.25
_refine_diff_density_max 0.499
_refine_diff_density_min -0.530
_refine_diff_density_rms 0.062
_refine_ls_extinction_coef 0.0024(5)
_refine_ls_extinction_expression Fc^*^=kFc[1+0.001xFc^2^\l^3^/sin(2\q)]^-1/4^
_refine_ls_extinction_method SHELXL
_refine_ls_goodness_of_fit_ref 1.081
_refine_ls_hydrogen_treatment mixed
_refine_ls_matrix_type full
_refine_ls_number_parameters 422
_refine_ls_number_reflns 7984
_refine_ls_number_restraints 6
_refine_ls_restrained_S_all 1.080
_refine_ls_R_factor_all 0.0576
_refine_ls_R_factor_gt 0.0432
_refine_ls_shift/su_max 0.001
_refine_ls_shift/su_mean 0.000
_refine_ls_structure_factor_coef Fsqd
_refine_ls_weighting_details 'calc w=1/[\s^2^(Fo^2^)+(0.0432P)^2^+3.4740P] where P=(Fo^2^+2Fc^2^)/3'
_refine_ls_weighting_scheme calc
_refine_ls_wR_factor_gt 0.1038
_refine_ls_wR_factor_ref 0.1114
_reflns_number_gt 6521
_reflns_number_total 7984
_reflns_threshold_expression >2sigma(I)
_cod_data_source_file ic901981y_si_001_4.cif
_cod_data_source_block usu176
_cod_depositor_comments
;
The following automatic conversions were performed:

'_symmetry_cell_setting' value 'Monoclinic' changed to 'monoclinic'
according to the built-in table from CIF Core dictionary named
'cif_core.dic' version 2.4.1 from
2010-06-29.

'_exptl_absorpt_correction_type' value 'Multi-scan'
changed to 'multi-scan' according to the built-in table from CIF Core
dictionary named 'cif_core.dic' version 2.4.1 from 2010-06-29.

Automatic conversion script
Id: cif_fix_values 1646 2011-03-28 12:23:43Z adriana 
;
_cod_database_code 4314680

loop_
_symmetry_equiv_pos_as_xyz
'x, y, z'
'-x+1/2, y+1/2, -z+1/2'
'-x, -y, -z'
'x-1/2, -y-1/2, z-1/2'

loop_
_atom_site_label
_atom_site_type_symbol
_atom_site_fract_x
_atom_site_fract_y
_atom_site_fract_z
_atom_site_U_iso_or_equiv
_atom_site_adp_type
_atom_site_occupancy
_atom_site_symmetry_multiplicity
_atom_site_calc_flag
_atom_site_refinement_flags
_atom_site_disorder_assembly
_atom_site_disorder_group
Ni1 Ni 0.57755(2) 0.415373(15) 0.500580(16) 0.02468(10) Uani 1 1 d . . .
Cl1 Cl 0.36871(5) 0.45946(3) 0.50088(3) 0.02587(13) Uani 1 1 d . . .
Cl2 Cl 0.02518(6) 0.19222(4) 0.49402(4) 0.04229(17) Uani 1 1 d . . .
Cl3 Cl 0.66497(10) 0.99069(6) 0.41389(8) 0.0848(3) Uani 1 1 d . A .
Cl4 Cl 0.8347(11) 1.0151(5) 0.5617(3) 0.0929(18) Uani 0.59(5) 1 d PU A 1
Cl4A Cl 0.781(5) 1.0141(8) 0.5622(5) 0.127(7) Uani 0.41(5) 1 d PU A 2
N1 N 0.38283(19) 0.40951(13) 0.32507(13) 0.0359(5) Uani 1 1 d . . .
H1N H 0.375(3) 0.4203(15) 0.3702(19) 0.038(8) Uiso 1 1 d . . .
N2 N 0.59006(17) 0.40966(10) 0.37227(11) 0.0277(4) Uani 1 1 d . . .
N3 N 0.75774(17) 0.38232(11) 0.50022(11) 0.0303(4) Uani 1 1 d . . .
N4 N 0.63616(17) 0.40796(10) 0.63045(11) 0.0273(4) Uani 1 1 d . . .
N5 N 0.44879(19) 0.41406(12) 0.68107(13) 0.0345(5) Uani 1 1 d . . .
H5N H 0.420(3) 0.4248(14) 0.6360(18) 0.031(7) Uiso 1 1 d . . .
N6 N 0.53552(18) 0.31075(10) 0.49736(11) 0.0293(4) Uani 1 1 d . . .
C1 C 0.1370(3) 0.3440(3) 0.3287(2) 0.0756(12) Uani 1 1 d . . .
H1A H 0.2058 0.3237 0.3636 0.113 Uiso 1 1 calc R . .
H1B H 0.0721 0.3085 0.3175 0.113 Uiso 1 1 calc R . .
H1C H 0.1038 0.3846 0.3548 0.113 Uiso 1 1 calc R . .
C2 C 0.0749(3) 0.39676(19) 0.19569(18) 0.0528(8) Uani 1 1 d . . .
H2A H 0.0363 0.4356 0.2218 0.079 Uiso 1 1 calc R . .
H2B H 0.0139 0.3595 0.1821 0.079 Uiso 1 1 calc R . .
H2C H 0.1055 0.4141 0.1472 0.079 Uiso 1 1 calc R . .
C3 C 0.2398(3) 0.30570(17) 0.2110(2) 0.0591(8) Uani 1 1 d . . .
H3A H 0.2688 0.3220 0.1616 0.089 Uiso 1 1 calc R . .
H3B H 0.1778 0.2687 0.1990 0.089 Uiso 1 1 calc R . .
H3C H 0.3095 0.2869 0.2464 0.089 Uiso 1 1 calc R . .
C4 C 0.1822(2) 0.36734(16) 0.25161(16) 0.0407(6) Uani 1 1 d . . .
C5 C 0.2770(2) 0.42632(14) 0.26733(15) 0.0365(6) Uani 1 1 d . . .
H5A H 0.3077 0.4391 0.2165 0.044 Uiso 1 1 calc R . .
H5B H 0.2351 0.4683 0.2863 0.044 Uiso 1 1 calc R . .
C6 C 0.5010(2) 0.40477(12) 0.30961(14) 0.0294(5) Uani 1 1 d . . .
C7 C 0.5318(2) 0.39284(13) 0.23165(14) 0.0348(5) Uani 1 1 d . . .
H7 H 0.4688 0.3891 0.1883 0.042 Uiso 1 1 calc R . .
C8 C 0.6526(3) 0.38681(14) 0.21966(15) 0.0390(6) Uani 1 1 d . . .
H8 H 0.6743 0.3789 0.1678 0.047 Uiso 1 1 calc R . .
C9 C 0.7445(2) 0.39234(14) 0.28381(16) 0.0383(6) Uani 1 1 d . . .
H9 H 0.8292 0.3887 0.2764 0.046 Uiso 1 1 calc R . .
C10 C 0.7092(2) 0.40321(13) 0.35766(14) 0.0310(5) Uani 1 1 d . . .
C11 C 0.8035(2) 0.41203(14) 0.42875(14) 0.0337(5) Uani 1 1 d . . .
H11A H 0.8808 0.3879 0.4192 0.040 Uiso 1 1 calc R . .
H11B H 0.8220 0.4627 0.4373 0.040 Uiso 1 1 calc R . .
C12 C 0.8289(2) 0.41052(15) 0.57282(14) 0.0344(5) Uani 1 1 d . . .
H12A H 0.8427 0.4616 0.5664 0.041 Uiso 1 1 calc R . .
H12B H 0.9104 0.3871 0.5814 0.041 Uiso 1 1 calc R . .
C13 C 0.7603(2) 0.39819(13) 0.64339(14) 0.0319(5) Uani 1 1 d . . .
C14 C 0.8230(2) 0.38165(15) 0.71621(16) 0.0399(6) Uani 1 1 d . . .
H14 H 0.9098 0.3748 0.7224 0.048 Uiso 1 1 calc R . .
C15 C 0.7549(3) 0.37523(16) 0.78056(16) 0.0445(7) Uani 1 1 d . . .
H15 H 0.7954 0.3638 0.8315 0.053 Uiso 1 1 calc R . .
C16 C 0.6309(2) 0.38530(15) 0.77047(15) 0.0382(6) Uani 1 1 d . . .
H16 H 0.5845 0.3810 0.8143 0.046 Uiso 1 1 calc R . .
C17 C 0.5708(2) 0.40230(12) 0.69399(13) 0.0287(5) Uani 1 1 d . . .
C18 C 0.3593(2) 0.40676(15) 0.73829(15) 0.0382(6) Uani 1 1 d . . .
H18A H 0.3132 0.4515 0.7403 0.046 Uiso 1 1 calc R . .
H18B H 0.4044 0.3986 0.7916 0.046 Uiso 1 1 calc R . .
C19 C 0.2672(2) 0.34672(15) 0.71904(16) 0.0400(6) Uani 1 1 d . . .
C20 C 0.1891(3) 0.3392(2) 0.78768(19) 0.0646(10) Uani 1 1 d . . .
H20A H 0.1471 0.3838 0.7955 0.097 Uiso 1 1 calc R . .
H20B H 0.2424 0.3269 0.8362 0.097 Uiso 1 1 calc R . .
H20C H 0.1276 0.3019 0.7753 0.097 Uiso 1 1 calc R . .
C21 C 0.1825(3) 0.3640(2) 0.64385(18) 0.0577(9) Uani 1 1 d . . .
H21A H 0.1211 0.3265 0.6332 0.087 Uiso 1 1 calc R . .
H21B H 0.2314 0.3679 0.5991 0.087 Uiso 1 1 calc R . .
H21C H 0.1404 0.4088 0.6508 0.087 Uiso 1 1 calc R . .
C22 C 0.3373(4) 0.27823(18) 0.7086(3) 0.0750(11) Uani 1 1 d . . .
H22A H 0.2784 0.2406 0.6919 0.113 Uiso 1 1 calc R . .
H22B H 0.3849 0.2653 0.7591 0.113 Uiso 1 1 calc R . .
H22C H 0.3934 0.2849 0.6681 0.113 Uiso 1 1 calc R . .
C23 C 0.7595(2) 0.30374(14) 0.49913(16) 0.0387(6) Uani 1 1 d . . .
H23A H 0.8105 0.2869 0.5475 0.046 Uiso 1 1 calc R . .
H23B H 0.7998 0.2880 0.4529 0.046 Uiso 1 1 calc R . .
C24 C 0.6348(2) 0.26974(13) 0.49511(13) 0.0318(5) Uani 1 1 d . . .
C25 C 0.6253(3) 0.19679(14) 0.48989(15) 0.0394(6) Uani 1 1 d . . .
H25 H 0.6970 0.1686 0.4887 0.047 Uiso 1 1 calc R . .
C26 C 0.5109(3) 0.16617(15) 0.48656(17) 0.0459(7) Uani 1 1 d . . .
H26 H 0.5026 0.1164 0.4829 0.055 Uiso 1 1 calc R . .
C27 C 0.4075(3) 0.20844(15) 0.48852(16) 0.0426(6) Uani 1 1 d . . .
H27 H 0.3274 0.1883 0.4863 0.051 Uiso 1 1 calc R . .
C28 C 0.4239(2) 0.28040(14) 0.49373(14) 0.0347(5) Uani 1 1 d . . .
H28 H 0.3535 0.3096 0.4948 0.042 Uiso 1 1 calc R . .
C29 C 0.8131(4) 1.0084(2) 0.4602(2) 0.0620(9) Uani 1 1 d . . .
H29A H 0.8686 0.9709 0.4446 0.074 Uiso 1 1 calc R A 1
H29B H 0.8409 1.0532 0.4382 0.074 Uiso 1 1 calc R A 1
O1 O 0.0593(3) 0.26253(15) 0.4833(2) 0.0939(10) Uani 1 1 d . . .
O2 O -0.0582(3) 0.1736(2) 0.42859(19) 0.1027(11) Uani 1 1 d . . .
O3 O -0.0361(3) 0.1883(2) 0.56316(19) 0.1108(13) Uani 1 1 d . . .
O4 O 0.1303(3) 0.14882(18) 0.5042(3) 0.1169(14) Uani 1 1 d . . .

loop_
_atom_site_aniso_label
_atom_site_aniso_U_11
_atom_site_aniso_U_22
_atom_site_aniso_U_33
_atom_site_aniso_U_23
_atom_site_aniso_U_13
_atom_site_aniso_U_12
Ni1 0.02079(15) 0.02924(16) 0.02352(16) 0.00002(11) 0.00049(10) 0.00473(11)
Cl1 0.0219(2) 0.0319(3) 0.0235(3) 0.0002(2) 0.00105(18) 0.0031(2)
Cl2 0.0321(3) 0.0471(4) 0.0474(4) 0.0019(3) 0.0035(3) 0.0070(3)
Cl3 0.0646(6) 0.0833(7) 0.1045(8) -0.0114(6) 0.0012(5) 0.0000(5)
Cl4 0.144(4) 0.096(2) 0.0404(12) -0.0262(18) 0.0172(17) -0.014(3)
Cl4A 0.238(19) 0.100(4) 0.0418(19) -0.001(2) 0.014(4) 0.049(6)
N1 0.0295(10) 0.0537(14) 0.0238(10) -0.0046(9) -0.0004(8) 0.0038(9)
N2 0.0270(9) 0.0317(10) 0.0242(9) -0.0016(8) 0.0022(7) 0.0042(8)
N3 0.0262(9) 0.0357(11) 0.0284(10) 0.0008(8) 0.0010(8) 0.0076(8)
N4 0.0248(9) 0.0307(10) 0.0250(9) 0.0010(8) -0.0028(7) 0.0023(8)
N5 0.0307(10) 0.0488(13) 0.0237(10) 0.0051(9) 0.0018(8) 0.0012(9)
N6 0.0312(10) 0.0328(10) 0.0235(9) -0.0001(8) 0.0006(8) 0.0053(8)
C1 0.0490(18) 0.129(4) 0.0471(19) 0.024(2) -0.0022(15) -0.029(2)
C2 0.0380(15) 0.077(2) 0.0401(16) -0.0011(15) -0.0081(12) -0.0016(15)
C3 0.0583(19) 0.0437(17) 0.072(2) -0.0078(16) -0.0051(16) -0.0085(14)
C4 0.0352(13) 0.0527(16) 0.0325(13) 0.0016(12) -0.0034(10) -0.0037(12)
C5 0.0346(13) 0.0422(14) 0.0305(13) -0.0044(10) -0.0059(10) 0.0047(11)
C6 0.0330(12) 0.0298(12) 0.0249(11) -0.0002(9) 0.0011(9) 0.0031(9)
C7 0.0441(14) 0.0357(13) 0.0245(11) -0.0023(10) 0.0032(10) 0.0031(11)
C8 0.0502(15) 0.0416(14) 0.0270(12) -0.0033(10) 0.0124(11) 0.0046(12)
C9 0.0363(13) 0.0429(14) 0.0377(14) -0.0020(11) 0.0126(11) 0.0069(11)
C10 0.0297(11) 0.0320(12) 0.0319(12) 0.0000(10) 0.0063(9) 0.0057(9)
C11 0.0243(11) 0.0451(14) 0.0325(12) -0.0004(11) 0.0062(9) 0.0069(10)
C12 0.0212(10) 0.0481(15) 0.0324(12) 0.0008(11) -0.0031(9) 0.0049(10)
C13 0.0255(11) 0.0366(13) 0.0320(12) 0.0023(10) -0.0031(9) 0.0054(9)
C14 0.0306(12) 0.0501(16) 0.0363(14) 0.0063(12) -0.0070(10) 0.0076(11)
C15 0.0452(15) 0.0556(17) 0.0295(13) 0.0085(12) -0.0094(11) 0.0070(13)
C16 0.0416(14) 0.0461(15) 0.0258(12) 0.0056(11) -0.0011(10) 0.0018(12)
C17 0.0304(11) 0.0287(12) 0.0261(11) 0.0013(9) -0.0001(9) -0.0010(9)
C18 0.0359(13) 0.0515(16) 0.0278(12) -0.0016(11) 0.0060(10) 0.0005(11)
C19 0.0359(13) 0.0459(15) 0.0385(14) 0.0084(12) 0.0061(11) -0.0032(11)
C20 0.0468(17) 0.103(3) 0.0453(18) 0.0219(18) 0.0107(14) -0.0085(18)
C21 0.0389(15) 0.090(3) 0.0428(17) 0.0073(16) -0.0003(12) -0.0164(16)
C22 0.077(3) 0.0393(18) 0.112(3) 0.0120(19) 0.028(2) -0.0029(17)
C23 0.0356(13) 0.0379(14) 0.0422(14) 0.0041(11) 0.0029(11) 0.0123(11)
C24 0.0387(13) 0.0340(12) 0.0223(11) 0.0029(9) 0.0021(9) 0.0099(10)
C25 0.0525(16) 0.0340(13) 0.0319(13) 0.0009(10) 0.0056(11) 0.0118(12)
C26 0.0656(19) 0.0311(13) 0.0415(15) -0.0022(11) 0.0075(13) 0.0008(13)
C27 0.0479(15) 0.0413(15) 0.0384(14) -0.0032(12) 0.0036(12) -0.0056(12)
C28 0.0364(13) 0.0389(13) 0.0285(12) -0.0023(10) 0.0028(10) -0.0002(11)
C29 0.075(2) 0.066(2) 0.0453(18) -0.0077(16) 0.0055(16) -0.0066(18)
O1 0.111(2) 0.0615(17) 0.109(2) 0.0136(16) 0.0092(19) -0.0252(16)
O2 0.0761(19) 0.142(3) 0.084(2) -0.056(2) -0.0131(16) -0.0049(19)
O3 0.102(2) 0.156(3) 0.082(2) 0.076(2) 0.0459(18) 0.059(2)
O4 0.0467(15) 0.096(2) 0.210(4) 0.020(3) 0.023(2) 0.0348(16)

loop_
_atom_type_symbol
_atom_type_description
_atom_type_scat_dispersion_real
_atom_type_scat_dispersion_imag
_atom_type_scat_source
C C 0.0033 0.0016 'International Tables Vol C Tables 4.2.6.8 and 6.1.1.4'
H H 0.0000 0.0000 'International Tables Vol C Tables 4.2.6.8 and 6.1.1.4'
N N 0.0061 0.0033 'International Tables Vol C Tables 4.2.6.8 and 6.1.1.4'
O O 0.0106 0.0060 'International Tables Vol C Tables 4.2.6.8 and 6.1.1.4'
Cl Cl 0.1484 0.1585 'International Tables Vol C Tables 4.2.6.8 and 6.1.1.4'
Ni Ni 0.3393 1.1124 'International Tables Vol C Tables 4.2.6.8 and 6.1.1.4'

loop_
_geom_angle_atom_site_label_1
_geom_angle_atom_site_label_2
_geom_angle_atom_site_label_3
_geom_angle
_geom_angle_site_symmetry_1
_geom_angle_site_symmetry_3
_geom_angle_publ_flag
N6 Ni1 N3 85.13(8) . . ?
N6 Ni1 N2 88.00(7) . . ?
N3 Ni1 N2 79.27(7) . . ?
N6 Ni1 N4 90.16(7) . . ?
N3 Ni1 N4 79.58(7) . . ?
N2 Ni1 N4 158.85(7) . . ?
N6 Ni1 Cl1 97.34(6) . . ?
N3 Ni1 Cl1 177.53(6) . . ?
N2 Ni1 Cl1 100.65(5) . . ?
N4 Ni1 Cl1 100.48(5) . . ?
N6 Ni1 Cl1 177.63(6) . 3_666 ?
N3 Ni1 Cl1 93.76(6) . 3_666 ?
N2 Ni1 Cl1 89.74(5) . 3_666 ?
N4 Ni1 Cl1 91.70(5) . 3_666 ?
Cl1 Ni1 Cl1 83.77(2) . 3_666 ?
Ni1 Cl1 Ni1 96.23(2) . 3_666 ?
O2 Cl2 O1 107.2(2) . . ?
O2 Cl2 O4 113.4(2) . . ?
O1 Cl2 O4 110.4(2) . . ?
O2 Cl2 O3 108.5(2) . . ?
O1 Cl2 O3 108.3(2) . . ?
O4 Cl2 O3 108.9(2) . . ?
C6 N1 C5 125.7(2) . . ?
C6 N1 H1N 115(2) . . ?
C5 N1 H1N 114(2) . . ?
C10 N2 C6 117.7(2) . . ?
C10 N2 Ni1 110.84(15) . . ?
C6 N2 Ni1 131.09(15) . . ?
C11 N3 C12 110.6(2) . . ?
C11 N3 C23 111.47(19) . . ?
C12 N3 C23 111.48(19) . . ?
C11 N3 Ni1 107.41(14) . . ?
C12 N3 Ni1 107.22(14) . . ?
C23 N3 Ni1 108.50(15) . . ?
C13 N4 C17 117.6(2) . . ?
C13 N4 Ni1 109.59(15) . . ?
C17 N4 Ni1 132.13(15) . . ?
C17 N5 C18 127.0(2) . . ?
C17 N5 H5N 117.3(19) . . ?
C18 N5 H5N 115.6(19) . . ?
C24 N6 C28 118.8(2) . . ?
C24 N6 Ni1 112.80(16) . . ?
C28 N6 Ni1 128.30(17) . . ?
C4 C1 H1A 109.5 . . ?
C4 C1 H1B 109.5 . . ?
H1A C1 H1B 109.5 . . ?
C4 C1 H1C 109.5 . . ?
H1A C1 H1C 109.5 . . ?
H1B C1 H1C 109.5 . . ?
C4 C2 H2A 109.5 . . ?
C4 C2 H2B 109.5 . . ?
H2A C2 H2B 109.5 . . ?
C4 C2 H2C 109.5 . . ?
H2A C2 H2C 109.5 . . ?
H2B C2 H2C 109.5 . . ?
C4 C3 H3A 109.5 . . ?
C4 C3 H3B 109.5 . . ?
H3A C3 H3B 109.5 . . ?
C4 C3 H3C 109.5 . . ?
H3A C3 H3C 109.5 . . ?
H3B C3 H3C 109.5 . . ?
C1 C4 C2 109.9(3) . . ?
C1 C4 C5 110.2(3) . . ?
C2 C4 C5 107.2(2) . . ?
C1 C4 C3 110.9(3) . . ?
C2 C4 C3 109.0(2) . . ?
C5 C4 C3 109.5(2) . . ?
N1 C5 C4 115.1(2) . . ?
N1 C5 H5A 108.5 . . ?
C4 C5 H5A 108.5 . . ?
N1 C5 H5B 108.5 . . ?
C4 C5 H5B 108.5 . . ?
H5A C5 H5B 107.5 . . ?
N1 C6 N2 117.2(2) . . ?
N1 C6 C7 121.8(2) . . ?
N2 C6 C7 121.0(2) . . ?
C8 C7 C6 119.4(2) . . ?
C8 C7 H7 120.3 . . ?
C6 C7 H7 120.3 . . ?
C7 C8 C9 119.8(2) . . ?
C7 C8 H8 120.1 . . ?
C9 C8 H8 120.1 . . ?
C10 C9 C8 118.2(2) . . ?
C10 C9 H9 120.9 . . ?
C8 C9 H9 120.9 . . ?
N2 C10 C9 123.9(2) . . ?
N2 C10 C11 115.2(2) . . ?
C9 C10 C11 120.9(2) . . ?
N3 C11 C10 110.6(2) . . ?
N3 C11 H11A 109.5 . . ?
C10 C11 H11A 109.5 . . ?
N3 C11 H11B 109.5 . . ?
C10 C11 H11B 109.5 . . ?
H11A C11 H11B 108.1 . . ?
N3 C12 C13 110.2(2) . . ?
N3 C12 H12A 109.6 . . ?
C13 C12 H12A 109.6 . . ?
N3 C12 H12B 109.6 . . ?
C13 C12 H12B 109.6 . . ?
H12A C12 H12B 108.1 . . ?
N4 C13 C14 123.9(2) . . ?
N4 C13 C12 115.4(2) . . ?
C14 C13 C12 120.6(2) . . ?
C13 C14 C15 117.9(2) . . ?
C13 C14 H14 121.1 . . ?
C15 C14 H14 121.1 . . ?
C16 C15 C14 120.1(2) . . ?
C16 C15 H15 119.9 . . ?
C14 C15 H15 119.9 . . ?
C15 C16 C17 119.6(2) . . ?
C15 C16 H16 120.2 . . ?
C17 C16 H16 120.2 . . ?
N5 C17 N4 117.2(2) . . ?
N5 C17 C16 122.0(2) . . ?
N4 C17 C16 120.8(2) . . ?
N5 C18 C19 113.7(2) . . ?
N5 C18 H18A 108.8 . . ?
C19 C18 H18A 108.8 . . ?
N5 C18 H18B 108.8 . . ?
C19 C18 H18B 108.8 . . ?
H18A C18 H18B 107.7 . . ?
C21 C19 C20 108.7(2) . . ?
C21 C19 C22 110.5(3) . . ?
C20 C19 C22 109.8(3) . . ?
C21 C19 C18 109.8(2) . . ?
C20 C19 C18 108.5(3) . . ?
C22 C19 C18 109.5(2) . . ?
C19 C20 H20A 109.5 . . ?
C19 C20 H20B 109.5 . . ?
H20A C20 H20B 109.5 . . ?
C19 C20 H20C 109.5 . . ?
H20A C20 H20C 109.5 . . ?
H20B C20 H20C 109.5 . . ?
C19 C21 H21A 109.5 . . ?
C19 C21 H21B 109.5 . . ?
H21A C21 H21B 109.5 . . ?
C19 C21 H21C 109.5 . . ?
H21A C21 H21C 109.5 . . ?
H21B C21 H21C 109.5 . . ?
C19 C22 H22A 109.5 . . ?
C19 C22 H22B 109.5 . . ?
H22A C22 H22B 109.5 . . ?
C19 C22 H22C 109.5 . . ?
H22A C22 H22C 109.5 . . ?
H22B C22 H22C 109.5 . . ?
N3 C23 C24 114.7(2) . . ?
N3 C23 H23A 108.6 . . ?
C24 C23 H23A 108.6 . . ?
N3 C23 H23B 108.6 . . ?
C24 C23 H23B 108.6 . . ?
H23A C23 H23B 107.6 . . ?
N6 C24 C25 121.8(2) . . ?
N6 C24 C23 118.8(2) . . ?
C25 C24 C23 119.4(2) . . ?
C26 C25 C24 119.0(3) . . ?
C26 C25 H25 120.5 . . ?
C24 C25 H25 120.5 . . ?
C25 C26 C27 119.5(3) . . ?
C25 C26 H26 120.3 . . ?
C27 C26 H26 120.3 . . ?
C28 C27 C26 118.3(3) . . ?
C28 C27 H27 120.9 . . ?
C26 C27 H27 120.9 . . ?
N6 C28 C27 122.6(2) . . ?
N6 C28 H28 118.7 . . ?
C27 C28 H28 118.7 . . ?
Cl4 C29 Cl3 118.6(4) . . ?
Cl4 C29 Cl4A 18.9(12) . . ?
Cl3 C29 Cl4A 99.9(16) . . ?
Cl4 C29 H29A 107.7 . . ?
Cl3 C29 H29A 107.7 . . ?
Cl4A C29 H29A 119.3 . . ?
Cl4 C29 H29B 107.7 . . ?
Cl3 C29 H29B 107.7 . . ?
Cl4A C29 H29B 114.3 . . ?
H29A C29 H29B 107.1 . . ?

loop_
_geom_bond_atom_site_label_1
_geom_bond_atom_site_label_2
_geom_bond_distance
_geom_bond_site_symmetry_2
_geom_bond_publ_flag
Ni1 N6 2.038(2) . ?
Ni1 N3 2.0648(19) . ?
Ni1 N2 2.1998(19) . ?
Ni1 N4 2.2267(19) . ?
Ni1 Cl1 2.4284(6) . ?
Ni1 Cl1 2.4485(6) 3_666 ?
Cl1 Ni1 2.4485(6) 3_666 ?
Cl2 O2 1.397(3) . ?
Cl2 O1 1.403(3) . ?
Cl2 O4 1.407(3) . ?
Cl2 O3 1.418(3) . ?
Cl3 C29 1.747(4) . ?
Cl4 C29 1.716(6) . ?
Cl4A C29 1.807(18) . ?
N1 C6 1.348(3) . ?
N1 C5 1.460(3) . ?
N1 H1N 0.81(3) . ?
N2 C10 1.357(3) . ?
N2 C6 1.358(3) . ?
N3 C11 1.476(3) . ?
N3 C12 1.479(3) . ?
N3 C23 1.492(3) . ?
N4 C13 1.359(3) . ?
N4 C17 1.364(3) . ?
N5 C17 1.343(3) . ?
N5 C18 1.461(3) . ?
N5 H5N 0.82(3) . ?
N6 C24 1.338(3) . ?
N6 C28 1.342(3) . ?
C1 C4 1.517(4) . ?
C1 H1A 0.9800 . ?
C1 H1B 0.9800 . ?
C1 H1C 0.9800 . ?
C2 C4 1.525(4) . ?
C2 H2A 0.9800 . ?
C2 H2B 0.9800 . ?
C2 H2C 0.9800 . ?
C3 C4 1.529(4) . ?
C3 H3A 0.9800 . ?
C3 H3B 0.9800 . ?
C3 H3C 0.9800 . ?
C4 C5 1.527(4) . ?
C5 H5A 0.9900 . ?
C5 H5B 0.9900 . ?
C6 C7 1.420(3) . ?
C7 C8 1.361(4) . ?
C7 H7 0.9500 . ?
C8 C9 1.396(4) . ?
C8 H8 0.9500 . ?
C9 C10 1.368(3) . ?
C9 H9 0.9500 . ?
C10 C11 1.501(3) . ?
C11 H11A 0.9900 . ?
C11 H11B 0.9900 . ?
C12 C13 1.503(3) . ?
C12 H12A 0.9900 . ?
C12 H12B 0.9900 . ?
C13 C14 1.377(3) . ?
C14 C15 1.395(4) . ?
C14 H14 0.9500 . ?
C15 C16 1.358(4) . ?
C15 H15 0.9500 . ?
C16 C17 1.421(3) . ?
C16 H16 0.9500 . ?
C18 C19 1.530(4) . ?
C18 H18A 0.9900 . ?
C18 H18B 0.9900 . ?
C19 C21 1.522(4) . ?
C19 C20 1.528(4) . ?
C19 C22 1.529(4) . ?
C20 H20A 0.9800 . ?
C20 H20B 0.9800 . ?
C20 H20C 0.9800 . ?
C21 H21A 0.9800 . ?
C21 H21B 0.9800 . ?
C21 H21C 0.9800 . ?
C22 H22A 0.9800 . ?
C22 H22B 0.9800 . ?
C22 H22C 0.9800 . ?
C23 C24 1.501(4) . ?
C23 H23A 0.9900 . ?
C23 H23B 0.9900 . ?
C24 C25 1.391(4) . ?
C25 C26 1.372(4) . ?
C25 H25 0.9500 . ?
C26 C27 1.389(4) . ?
C26 H26 0.9500 . ?
C27 C28 1.380(4) . ?
C27 H27 0.9500 . ?
C28 H28 0.9500 . ?
C29 H29A 0.9900 . ?
C29 H29B 0.9900 . ?

loop_
_geom_torsion_atom_site_label_1
_geom_torsion_atom_site_label_2
_geom_torsion_atom_site_label_3
_geom_torsion_atom_site_label_4
_geom_torsion
_geom_torsion_site_symmetry_1
_geom_torsion_site_symmetry_2
_geom_torsion_site_symmetry_3
_geom_torsion_site_symmetry_4
_geom_torsion_publ_flag
N6 Ni1 Cl1 Ni1 -177.88(6) . . . 3_666 ?
N3 Ni1 Cl1 Ni1 -0.6(13) . . . 3_666 ?
N2 Ni1 Cl1 Ni1 -88.55(5) . . . 3_666 ?
N4 Ni1 Cl1 Ni1 90.58(5) . . . 3_666 ?
Cl1 Ni1 Cl1 Ni1 0.0 3_666 . . 3_666 ?
N6 Ni1 N2 C10 -98.43(16) . . . . ?
N3 Ni1 N2 C10 -13.02(16) . . . . ?
N4 Ni1 N2 C10 -13.2(3) . . . . ?
Cl1 Ni1 N2 C10 164.47(15) . . . . ?
Cl1 Ni1 N2 C10 80.87(15) 3_666 . . . ?
N6 Ni1 N2 C6 74.4(2) . . . . ?
N3 Ni1 N2 C6 159.8(2) . . . . ?
N4 Ni1 N2 C6 159.6(2) . . . . ?
Cl1 Ni1 N2 C6 -22.7(2) . . . . ?
Cl1 Ni1 N2 C6 -106.3(2) 3_666 . . . ?
N6 Ni1 N3 C11 119.80(16) . . . . ?
N2 Ni1 N3 C11 30.92(15) . . . . ?
N4 Ni1 N3 C11 -149.14(17) . . . . ?
Cl1 Ni1 N3 C11 -57.5(14) . . . . ?
Cl1 Ni1 N3 C11 -58.10(15) 3_666 . . . ?
N6 Ni1 N3 C12 -121.36(16) . . . . ?
N2 Ni1 N3 C12 149.76(17) . . . . ?
N4 Ni1 N3 C12 -30.30(15) . . . . ?
Cl1 Ni1 N3 C12 61.3(14) . . . . ?
Cl1 Ni1 N3 C12 60.74(15) 3_666 . . . ?
N6 Ni1 N3 C23 -0.83(16) . . . . ?
N2 Ni1 N3 C23 -89.71(16) . . . . ?
N4 Ni1 N3 C23 90.23(16) . . . . ?
Cl1 Ni1 N3 C23 -178(100) . . . . ?
Cl1 Ni1 N3 C23 -178.73(15) 3_666 . . . ?
N6 Ni1 N4 C13 95.32(16) . . . . ?
N3 Ni1 N4 C13 10.30(16) . . . . ?
N2 Ni1 N4 C13 10.5(3) . . . . ?
Cl1 Ni1 N4 C13 -167.19(15) . . . . ?
Cl1 Ni1 N4 C13 -83.21(15) 3_666 . . . ?
N6 Ni1 N4 C17 -74.8(2) . . . . ?
N3 Ni1 N4 C17 -159.8(2) . . . . ?
N2 Ni1 N4 C17 -159.7(2) . . . . ?
Cl1 Ni1 N4 C17 22.7(2) . . . . ?
Cl1 Ni1 N4 C17 106.6(2) 3_666 . . . ?
N3 Ni1 N6 C24 -1.09(16) . . . . ?
N2 Ni1 N6 C24 78.31(16) . . . . ?
N4 Ni1 N6 C24 -80.62(16) . . . . ?
Cl1 Ni1 N6 C24 178.80(15) . . . . ?
Cl1 Ni1 N6 C24 61.2(14) 3_666 . . . ?
N3 Ni1 N6 C28 -177.8(2) . . . . ?
N2 Ni1 N6 C28 -98.4(2) . . . . ?
N4 Ni1 N6 C28 102.6(2) . . . . ?
Cl1 Ni1 N6 C28 2.1(2) . . . . ?
Cl1 Ni1 N6 C28 -115.6(13) 3_666 . . . ?
C6 N1 C5 C4 115.2(3) . . . . ?
C1 C4 C5 N1 55.8(3) . . . . ?
C2 C4 C5 N1 175.4(2) . . . . ?
C3 C4 C5 N1 -66.4(3) . . . . ?
C5 N1 C6 N2 160.8(2) . . . . ?
C5 N1 C6 C7 -21.2(4) . . . . ?
C10 N2 C6 N1 178.4(2) . . . . ?
Ni1 N2 C6 N1 6.0(3) . . . . ?
C10 N2 C6 C7 0.4(3) . . . . ?
Ni1 N2 C6 C7 -171.98(17) . . . . ?
N1 C6 C7 C8 -178.4(3) . . . . ?
N2 C6 C7 C8 -0.5(4) . . . . ?
C6 C7 C8 C9 0.0(4) . . . . ?
C7 C8 C9 C10 0.5(4) . . . . ?
C6 N2 C10 C9 0.2(4) . . . . ?
Ni1 N2 C10 C9 174.1(2) . . . . ?
C6 N2 C10 C11 177.6(2) . . . . ?
Ni1 N2 C10 C11 -8.5(3) . . . . ?
C8 C9 C10 N2 -0.7(4) . . . . ?
C8 C9 C10 C11 -178.0(2) . . . . ?
C12 N3 C11 C10 -161.52(19) . . . . ?
C23 N3 C11 C10 73.9(2) . . . . ?
Ni1 N3 C11 C10 -44.8(2) . . . . ?
N2 C10 C11 N3 35.7(3) . . . . ?
C9 C10 C11 N3 -146.8(2) . . . . ?
C11 N3 C12 C13 163.02(19) . . . . ?
C23 N3 C12 C13 -72.4(2) . . . . ?
Ni1 N3 C12 C13 46.2(2) . . . . ?
C17 N4 C13 C14 1.3(4) . . . . ?
Ni1 N4 C13 C14 -170.4(2) . . . . ?
C17 N4 C13 C12 -175.5(2) . . . . ?
Ni1 N4 C13 C12 12.8(3) . . . . ?
N3 C12 C13 N4 -39.8(3) . . . . ?
N3 C12 C13 C14 143.3(2) . . . . ?
N4 C13 C14 C15 -0.6(4) . . . . ?
C12 C13 C14 C15 176.0(3) . . . . ?
C13 C14 C15 C16 -0.1(4) . . . . ?
C14 C15 C16 C17 0.1(4) . . . . ?
C18 N5 C17 N4 175.8(2) . . . . ?
C18 N5 C17 C16 -4.8(4) . . . . ?
C13 N4 C17 N5 178.1(2) . . . . ?
Ni1 N4 C17 N5 -12.4(3) . . . . ?
C13 N4 C17 C16 -1.3(3) . . . . ?
Ni1 N4 C17 C16 168.21(18) . . . . ?
C15 C16 C17 N5 -178.8(3) . . . . ?
C15 C16 C17 N4 0.6(4) . . . . ?
C17 N5 C18 C19 -112.8(3) . . . . ?
N5 C18 C19 C21 -67.8(3) . . . . ?
N5 C18 C19 C20 173.5(2) . . . . ?
N5 C18 C19 C22 53.6(3) . . . . ?
C11 N3 C23 C24 -115.6(2) . . . . ?
C12 N3 C23 C24 120.3(2) . . . . ?
Ni1 N3 C23 C24 2.5(3) . . . . ?
C28 N6 C24 C25 -0.6(3) . . . . ?
Ni1 N6 C24 C25 -177.71(18) . . . . ?
C28 N6 C24 C23 180.0(2) . . . . ?
Ni1 N6 C24 C23 2.9(3) . . . . ?
N3 C23 C24 N6 -3.7(3) . . . . ?
N3 C23 C24 C25 176.9(2) . . . . ?
N6 C24 C25 C26 0.3(4) . . . . ?
C23 C24 C25 C26 179.7(2) . . . . ?
C24 C25 C26 C27 -0.1(4) . . . . ?
C25 C26 C27 C28 0.1(4) . . . . ?
C24 N6 C28 C27 0.6(3) . . . . ?
Ni1 N6 C28 C27 177.22(19) . . . . ?
C26 C27 C28 N6 -0.4(4) . . . . ?
